data_7028808
loop_
_publ_author_name
'Iyer, Abishek K.'
'Roy, Soumyabrata'
'Haridasan, Remesh'
'Sarkar, Sumanta'
'Peter, Sebastian C.'

_publ_section_title
;
 Ligand mediated valence fluctuation of copper in new hybrid materials
 constructed from decavanadate and a Cu(1,10-phenanthroline) complex.
;
_journal_issue 5
_journal_name_full 'Dalton transactions (Cambridge, England : 2003)'
_journal_page_first 2153
_journal_page_last 2160
_journal_paper_doi 10.1039/c3dt52484a
_journal_volume 43
_journal_year 2014
_chemical_formula_sum 'C24 H16 Cu2 N4 O38 V10'
_chemical_formula_weight 1604.89
_chemical_name_systematic
;
 ?
;
_space_group_IT_number 2
_symmetry_cell_setting triclinic
_symmetry_space_group_name_Hall '-P 1'
_symmetry_space_group_name_H-M 'P -1'
_atom_sites_solution_hydrogens geom
_atom_sites_solution_primary direct
_atom_sites_solution_secondary difmap
_audit_creation_method SHELXL-97
_cell_angle_alpha 92.295(4)
_cell_angle_beta 92.331(4)
_cell_angle_gamma 98.086(4)
_cell_formula_units_Z 1
_cell_length_a 8.3733(5)
_cell_length_b 10.4132(6)
_cell_length_c 13.5904(8)
_cell_measurement_temperature 293(2)
_cell_volume 1170.98(12)
_computing_structure_refinement 'SHELXL-97 (Sheldrick, 2008)'
_diffrn_ambient_temperature 293(2)
_diffrn_measured_fraction_theta_full 0.842
_diffrn_measured_fraction_theta_max 0.849
_diffrn_radiation_monochromator graphite
_diffrn_radiation_source 'fine-focus sealed tube'
_diffrn_radiation_type MoK\a
_diffrn_radiation_wavelength 0.71073
_diffrn_reflns_av_R_equivalents 0.1041
_diffrn_reflns_av_sigmaI/netI 0.1511
_diffrn_reflns_limit_h_max 10
_diffrn_reflns_limit_h_min -10
_diffrn_reflns_limit_k_max 12
_diffrn_reflns_limit_k_min -12
_diffrn_reflns_limit_l_max 14
_diffrn_reflns_limit_l_min -16
_diffrn_reflns_number 14908
_diffrn_reflns_theta_full 25.00
_diffrn_reflns_theta_max 25.50
_diffrn_reflns_theta_min 1.50
_exptl_absorpt_coefficient_mu 2.900
_exptl_crystal_density_diffrn 2.276
_exptl_crystal_density_method 'not measured'
_exptl_crystal_F_000 780
_refine_diff_density_max 0.942
_refine_diff_density_min -0.745
_refine_diff_density_rms 0.176
_refine_ls_extinction_method none
_refine_ls_goodness_of_fit_ref 0.949
_refine_ls_hydrogen_treatment mixed
_refine_ls_matrix_type full
_refine_ls_number_parameters 353
_refine_ls_number_reflns 3701
_refine_ls_number_restraints 0
_refine_ls_restrained_S_all 0.949
_refine_ls_R_factor_all 0.1313
_refine_ls_R_factor_gt 0.0700
_refine_ls_shift/su_max 0.000
_refine_ls_shift/su_mean 0.000
_refine_ls_structure_factor_coef Fsqd
_refine_ls_weighting_details 'calc w=1/[\s^2^(Fo^2^)+(0.0844P)^2^+0.0000P] where P=(Fo^2^+2Fc^2^)/3'
_refine_ls_weighting_scheme calc
_refine_ls_wR_factor_gt 0.1630
_refine_ls_wR_factor_ref 0.1881
_reflns_number_gt 1904
_reflns_number_total 3701
_reflns_threshold_expression >2\s(I)
_cod_data_source_file c3dt52484a.txt
_cod_data_source_block sad
_cod_depositor_comments
;
The following automatic conversions were performed:

'_symmetry_cell_setting' value 'Triclinic' changed to 'triclinic'
according to
/usr/data/users/saulius/automatic-downloads/current/RSC/lib/dictionaries/cif_core.dic
dictionary named 'cif_core.dic' version 2.4.2 from 2011-04-26.

Automatic conversion script
Id: cif_fix_values 2281 2013-09-26 08:29:07Z andrius 
;
_cod_original_sg_symbol_H-M P-1
_cod_database_code 7028808

loop_
_symmetry_equiv_pos_as_xyz
'x, y, z'
'-x, -y, -z'

loop_
_atom_site_label
_atom_site_type_symbol
_atom_site_fract_x
_atom_site_fract_y
_atom_site_fract_z
_atom_site_U_iso_or_equiv
_atom_site_adp_type
_atom_site_occupancy
_atom_site_symmetry_multiplicity
_atom_site_calc_flag
_atom_site_refinement_flags
V1 V 0.3762(2) -0.01711(18) 0.25363(14) 0.0363(5) Uani 1 1 d .
V2 V 0.5234(2) 0.22787(16) 0.61357(14) 0.0335(5) Uani 1 1 d .
V3 V 0.3115(2) 0.01859(16) 0.47525(14) 0.0317(4) Uani 1 1 d .
V4 V 0.2607(2) 0.02502(17) 0.70021(14) 0.0363(5) Uani 1 1 d .
V5 V 0.4222(2) -0.20618(17) 0.61819(14) 0.0353(5) Uani 1 1 d .
Cu1 Cu 0.07126(16) 0.50735(13) 0.80313(10) 0.0392(4) Uani 1 1 d .
O1 O 0.2446(8) -0.1501(6) 0.6765(5) 0.0340(16) Uani 1 1 d .
O2 O 0.4274(9) 0.0271(7) 0.7925(5) 0.0389(18) Uani 1 1 d .
O3 O 0.3769(9) -0.3597(6) 0.6153(6) 0.0445(19) Uani 1 1 d .
O4 O 0.1709(7) 0.0323(6) 0.5581(5) 0.0358(17) Uani 1 1 d .
O5 O 0.3024(7) -0.1758(6) 0.4825(5) 0.0303(15) Uani 1 1 d .
O6 O 0.5605(8) -0.1674(7) 0.7174(5) 0.0376(18) Uani 1 1 d .
O7 O 0.4785(7) 0.0105(6) 0.5954(5) 0.0283(15) Uani 1 1 d .
O8 O 0.1095(9) 0.0418(7) 0.7616(6) 0.047(2) Uani 1 1 d .
O9 O 0.4088(8) 0.1952(6) 0.4792(5) 0.0347(16) Uani 1 1 d .
O10 O 0.3429(8) 0.2046(7) 0.6765(5) 0.0359(17) Uani 1 1 d .
O11 O 0.3419(8) -0.1904(7) 0.2855(5) 0.0352(17) Uani 1 1 d .
O12 O 0.0220(9) 0.6542(7) 0.7263(5) 0.0446(19) Uani 1 1 d .
O13 O -0.0934(9) 0.3917(8) 0.7152(6) 0.051(2) Uani 1 1 d .
O14 O 0.2634(9) -0.0161(7) 0.1577(6) 0.0453(19) Uani 1 1 d .
O15 O 0.5676(9) 0.3812(7) 0.6111(6) 0.0441(19) Uani 1 1 d .
O16 O 0.2178(8) 0.0118(6) 0.3628(5) 0.0373(17) Uani 1 1 d .
O17 O -0.2166(9) 0.6188(7) 0.5790(6) 0.053(2) Uani 1 1 d .
O18 O 0.0078(10) 0.2613(8) 0.5553(6) 0.057(2) Uani 1 1 d .
O19 O 0.2519(9) 0.4382(7) 0.7179(6) 0.049(2) Uani 1 1 d .
N1 N 0.2268(10) 0.6188(8) 0.8989(6) 0.037(2) Uani 1 1 d .
N2 N 0.0737(10) 0.3778(9) 0.9058(7) 0.041(2) Uani 1 1 d .
C1 C 0.1759(13) 0.4207(11) 0.9858(8) 0.042(3) Uani 1 1 d .
C2 C 0.2616(12) 0.5511(11) 0.9804(8) 0.037(3) Uani 1 1 d .
C3 C 0.3022(14) 0.7379(12) 0.8941(9) 0.047(3) Uani 1 1 d .
H1 H 0.2781 0.7852 0.8402 0.056 Uiso 1 1 calc R
C4 C 0.3702(13) 0.6046(11) 1.0562(8) 0.041(3) Uani 1 1 d .
C5 C 0.4490(15) 0.7311(13) 1.0497(10) 0.054(3) Uani 1 1 d .
H2 H 0.5205 0.7696 1.1001 0.065 Uiso 1 1 calc R
C6 C -0.0051(15) 0.2594(11) 0.9084(10) 0.051(3) Uani 1 1 d .
H3 H -0.0776 0.2291 0.8562 0.061 Uiso 1 1 calc R
C7 C 0.4183(15) 0.7981(13) 0.9668(10) 0.058(4) Uani 1 1 d .
H4 H 0.4726 0.8810 0.9588 0.069 Uiso 1 1 calc R
C8 C 0.3922(16) 0.5238(14) 1.1377(9) 0.058(4) Uani 1 1 d .
H5 H 0.4645 0.5581 1.1890 0.069 Uiso 1 1 calc R
C9 C 0.2058(14) 0.3475(11) 1.0654(9) 0.045(3) Uani 1 1 d .
C10 C 0.0142(16) 0.1768(12) 0.9851(10) 0.057(3) Uani 1 1 d .
H6 H -0.0428 0.0933 0.9835 0.069 Uiso 1 1 calc R
C11 C 0.3170(15) 0.4040(14) 1.1450(9) 0.055(3) Uani 1 1 d .
H7 H 0.3353 0.3572 1.2002 0.066 Uiso 1 1 calc R
C12 C 0.1191(16) 0.2219(12) 1.0629(11) 0.061(4) Uani 1 1 d .
H8 H 0.1329 0.1685 1.1149 0.074 Uiso 1 1 calc R

loop_
_atom_site_aniso_label
_atom_site_aniso_U_11
_atom_site_aniso_U_22
_atom_site_aniso_U_33
_atom_site_aniso_U_23
_atom_site_aniso_U_13
_atom_site_aniso_U_12
V1 0.0381(10) 0.0291(10) 0.0401(11) 0.0002(8) -0.0026(8) 0.0010(8)
V2 0.0344(9) 0.0215(9) 0.0428(11) -0.0060(8) -0.0001(8) 0.0007(7)
V3 0.0279(9) 0.0232(9) 0.0427(11) -0.0014(8) -0.0026(8) 0.0010(7)
V4 0.0337(10) 0.0280(10) 0.0458(11) -0.0024(8) 0.0021(8) 0.0012(7)
V5 0.0371(10) 0.0219(9) 0.0454(12) 0.0010(8) 0.0011(8) -0.0008(7)
Cu1 0.0386(7) 0.0324(8) 0.0434(8) -0.0045(6) -0.0050(6) -0.0025(6)
O1 0.034(4) 0.024(4) 0.040(4) -0.002(3) -0.001(3) -0.005(3)
O2 0.044(4) 0.033(4) 0.037(4) -0.002(3) -0.008(3) 0.002(3)
O3 0.055(5) 0.023(4) 0.052(5) 0.004(4) -0.002(4) -0.005(3)
O4 0.027(4) 0.029(4) 0.051(5) -0.007(3) 0.003(3) 0.003(3)
O5 0.028(3) 0.022(4) 0.041(4) -0.002(3) 0.000(3) 0.001(3)
O6 0.033(4) 0.032(4) 0.045(5) -0.001(3) -0.012(3) 0.002(3)
O7 0.031(3) 0.015(3) 0.038(4) 0.004(3) -0.002(3) 0.004(3)
O8 0.045(4) 0.036(5) 0.058(5) -0.008(4) 0.006(4) -0.001(3)
O9 0.030(4) 0.031(4) 0.044(4) -0.004(3) -0.002(3) 0.008(3)
O10 0.031(4) 0.029(4) 0.045(4) -0.009(3) -0.005(3) 0.000(3)
O11 0.035(4) 0.031(4) 0.038(4) -0.004(3) -0.002(3) 0.003(3)
O12 0.054(5) 0.031(4) 0.045(5) 0.003(3) -0.007(4) -0.004(3)
O13 0.047(5) 0.047(5) 0.055(5) -0.004(4) -0.015(4) -0.004(4)
O14 0.051(4) 0.030(4) 0.053(5) 0.007(4) -0.007(4) 0.002(3)
O15 0.050(4) 0.028(4) 0.052(5) -0.011(3) -0.013(4) 0.004(3)
O16 0.036(4) 0.029(4) 0.046(4) 0.005(3) -0.003(3) 0.001(3)
O17 0.043(4) 0.037(5) 0.075(6) 0.007(4) -0.011(4) -0.006(4)
O18 0.047(5) 0.049(5) 0.071(6) -0.008(4) -0.003(4) -0.003(4)
O19 0.048(5) 0.033(4) 0.064(6) 0.002(4) 0.015(4) -0.005(3)
N1 0.040(5) 0.027(5) 0.041(5) -0.006(4) -0.002(4) -0.005(4)
N2 0.040(5) 0.037(6) 0.046(6) -0.006(4) -0.005(4) 0.002(4)
C1 0.037(6) 0.049(7) 0.041(7) -0.012(6) 0.001(5) 0.016(5)
C2 0.038(6) 0.043(7) 0.031(6) -0.006(5) 0.002(5) 0.006(5)
C3 0.050(7) 0.042(7) 0.049(7) -0.004(6) 0.004(6) 0.006(6)
C4 0.038(6) 0.045(7) 0.040(7) -0.007(6) -0.008(5) 0.005(5)
C5 0.047(7) 0.060(9) 0.051(8) -0.013(7) -0.008(6) 0.001(6)
C6 0.061(8) 0.027(6) 0.062(8) -0.010(6) 0.000(6) 0.000(6)
C7 0.050(7) 0.047(8) 0.071(9) -0.023(7) 0.004(7) 0.000(6)
C8 0.051(8) 0.077(10) 0.040(8) -0.005(7) -0.006(6) -0.004(7)
C9 0.050(7) 0.037(7) 0.049(7) 0.002(6) 0.004(6) 0.015(5)
C10 0.065(8) 0.037(7) 0.070(9) 0.002(7) 0.008(7) 0.005(6)
C11 0.050(7) 0.080(10) 0.038(7) -0.002(7) -0.004(6) 0.023(7)
C12 0.068(9) 0.041(8) 0.079(10) 0.015(7) 0.006(8) 0.018(7)

loop_
_atom_type_symbol
_atom_type_description
_atom_type_scat_dispersion_real
_atom_type_scat_dispersion_imag
_atom_type_scat_source
C C 0.0033 0.0016 'International Tables Vol C Tables 4.2.6.8 and 6.1.1.4'
H H 0.0000 0.0000 'International Tables Vol C Tables 4.2.6.8 and 6.1.1.4'
N N 0.0061 0.0033 'International Tables Vol C Tables 4.2.6.8 and 6.1.1.4'
O O 0.0106 0.0060 'International Tables Vol C Tables 4.2.6.8 and 6.1.1.4'
V V 0.3005 0.5294 'International Tables Vol C Tables 4.2.6.8 and 6.1.1.4'
Cu Cu 0.3201 1.2651 'International Tables Vol C Tables 4.2.6.8 and 6.1.1.4'

loop_
_geom_angle_atom_site_label_1
_geom_angle_atom_site_label_2
_geom_angle_atom_site_label_3
_geom_angle
_geom_angle_site_symmetry_1
_geom_angle_site_symmetry_3
O14 V1 O2 104.2(4) . 2_656
O14 V1 O11 102.7(3) . .
O2 V1 O11 93.8(3) 2_656 .
O14 V1 O6 101.2(3) . 2_656
O2 V1 O6 89.6(3) 2_656 2_656
O11 V1 O6 154.2(3) . 2_656
O14 V1 O16 101.2(4) . .
O2 V1 O16 154.1(3) 2_656 .
O11 V1 O16 85.6(3) . .
O6 V1 O16 80.4(3) 2_656 .
O14 V1 O7 173.9(4) . 2_656
O2 V1 O7 81.6(3) 2_656 2_656
O11 V1 O7 78.4(3) . 2_656
O6 V1 O7 76.9(2) 2_656 2_656
O16 V1 O7 72.9(2) . 2_656
O14 V1 V2 135.4(3) . 2_656
O2 V1 V2 81.1(2) 2_656 2_656
O11 V1 V2 33.0(2) . 2_656
O6 V1 V2 123.3(2) 2_656 2_656
O16 V1 V2 84.49(19) . 2_656
O7 V1 V2 46.47(15) 2_656 2_656
O14 V1 V4 136.2(3) . 2_656
O2 V1 V4 32.0(2) 2_656 2_656
O11 V1 V4 86.8(2) . 2_656
O6 V1 V4 82.6(2) 2_656 2_656
O16 V1 V4 122.31(19) . 2_656
O7 V1 V4 49.57(16) 2_656 2_656
V2 V1 V4 60.90(6) 2_656 2_656
O14 V1 V3 131.6(3) . .
O2 V1 V3 123.9(2) 2_656 .
O11 V1 V3 80.8(2) . .
O6 V1 V3 76.2(2) 2_656 .
O16 V1 V3 30.50(18) . .
O7 V1 V3 42.41(16) 2_656 .
V2 V1 V3 64.39(6) 2_656 .
V4 V1 V3 91.88(7) 2_656 .
O14 V1 V5 131.6(3) . 2_656
O2 V1 V5 80.5(2) 2_656 2_656
O11 V1 V5 125.3(2) . 2_656
O6 V1 V5 30.54(19) 2_656 2_656
O16 V1 V5 78.9(2) . 2_656
O7 V1 V5 46.90(15) 2_656 2_656
V2 V1 V5 92.95(7) 2_656 2_656
V4 V1 V5 60.33(6) 2_656 2_656
V3 V1 V5 59.98(6) . 2_656
O15 V2 O10 104.4(4) . .
O15 V2 O11 101.7(3) . 2_656
O10 V2 O11 97.3(3) . 2_656
O15 V2 O9 98.2(3) . .
O10 V2 O9 93.5(3) . .
O11 V2 O9 154.1(3) 2_656 .
O15 V2 O5 98.1(4) . 2_656
O10 V2 O5 155.7(3) . 2_656
O11 V2 O5 86.7(3) 2_656 2_656
O9 V2 O5 74.1(3) . 2_656
O15 V2 O7 171.4(4) . .
O10 V2 O7 82.9(3) . .
O11 V2 O7 81.4(3) 2_656 .
O9 V2 O7 76.6(3) . .
O5 V2 O7 73.9(2) 2_656 .
O15 V2 V1 135.2(3) . 2_656
O10 V2 V1 84.3(2) . 2_656
O11 V2 V1 33.6(2) 2_656 2_656
O9 V2 V1 125.5(2) . 2_656
O5 V2 V1 86.15(18) 2_656 2_656
O7 V2 V1 49.00(16) . 2_656
O4 V3 O16 107.1(3) . .
O4 V3 O9 98.4(3) . .
O16 V3 O9 98.5(3) . .
O4 V3 O5 95.5(3) . .
O16 V3 O5 95.0(3) . .
O9 V3 O5 156.8(3) . .
O4 V3 O7 164.9(3) . 2_656
O16 V3 O7 87.5(3) . 2_656
O9 V3 O7 82.7(3) . 2_656
O5 V3 O7 79.2(3) . 2_656
O4 V3 O7 87.6(3) . .
O16 V3 O7 164.9(3) . .
O9 V3 O7 82.2(3) . .
O5 V3 O7 79.8(2) . .
O7 V3 O7 77.6(3) 2_656 .
O4 V3 V1 145.6(2) . .
O16 V3 V1 38.6(2) . .
O9 V3 V1 91.8(2) . .
O5 V3 V1 87.2(2) . .
O7 V3 V1 48.90(17) 2_656 .
O7 V3 V1 126.43(19) . .
O4 V3 V5 136.0(2) . 2_656
O16 V3 V5 84.4(2) . 2_656
O9 V3 V5 37.6(2) . 2_656
O5 V3 V5 126.4(2) . 2_656
O7 V3 V5 47.22(17) 2_656 2_656
O7 V3 V5 87.25(18) . 2_656
V1 V3 V5 60.06(6) . 2_656
O4 V3 V4 37.7(2) . .
O16 V3 V4 144.6(3) . .
O9 V3 V4 92.7(2) . .
O5 V3 V4 86.9(2) . .
O7 V3 V4 127.32(18) 2_656 .
O7 V3 V4 49.91(18) . .
V1 V3 V4 173.61(8) . .
V5 V3 V4 122.30(7) 2_656 .
O8 V4 O1 103.9(4) . .
O8 V4 O2 104.9(4) . .
O1 V4 O2 92.7(3) . .
O8 V4 O10 101.3(3) . .
O1 V4 O10 153.7(3) . .
O2 V4 O10 88.1(3) . .
O8 V4 O4 102.1(3) . .
O1 V4 O4 86.4(3) . .
O2 V4 O4 152.4(3) . .
O10 V4 O4 81.0(3) . .
O8 V4 O7 174.6(3) . .
O1 V4 O7 78.5(3) . .
O2 V4 O7 79.7(3) . .
O10 V4 O7 75.8(3) . .
O4 V4 O7 73.0(2) . .
O8 V4 V1 136.1(3) . 2_656
O1 V4 V1 85.9(2) . 2_656
O2 V4 V1 31.3(2) . 2_656
O10 V4 V1 81.2(2) . 2_656
O4 V4 V1 121.3(2) . 2_656
O7 V4 V1 48.42(15) . 2_656
O8 V4 V3 132.2(3) . .
O1 V4 V3 80.6(2) . .
O2 V4 V3 122.6(3) . .
O10 V4 V3 76.9(2) . .
O4 V4 V3 30.04(19) . .
O7 V4 V3 42.98(15) . .
V1 V4 V3 91.36(7) 2_656 .
O8 V4 V5 136.4(3) . .
O1 V4 V5 32.9(2) . .
O2 V4 V5 79.7(2) . .
O10 V4 V5 122.3(2) . .
O4 V4 V5 84.8(2) . .
O7 V4 V5 46.62(15) . .
V1 V4 V5 59.99(6) 2_656 .
V3 V4 V5 64.29(6) . .
O3 V5 O6 105.7(4) . .
O3 V5 O1 102.5(4) . .
O6 V5 O1 97.6(3) . .
O3 V5 O9 98.1(3) . 2_656
O6 V5 O9 93.3(3) . 2_656
O1 V5 O9 153.0(3) . 2_656
O3 V5 O5 97.0(3) . .
O6 V5 O5 155.8(3) . .
O1 V5 O5 85.4(3) . .
O9 V5 O5 74.9(3) 2_656 .
O3 V5 O7 170.7(3) . .
O6 V5 O7 82.5(3) . .
O1 V5 O7 80.4(3) . .
O9 V5 O7 76.6(3) 2_656 .
O5 V5 O7 74.3(2) . .
O3 V5 V3 133.8(3) . 2_656
O6 V5 V3 78.6(2) . 2_656
O1 V5 V3 122.8(2) . 2_656
O9 V5 V3 36.1(2) 2_656 2_656
O5 V5 V3 79.70(18) . 2_656
O7 V5 V3 42.41(17) . 2_656
O3 V5 V1 140.0(3) . 2_656
O6 V5 V1 34.5(2) . 2_656
O1 V5 V1 84.9(2) . 2_656
O9 V5 V1 90.3(2) 2_656 2_656
O5 V5 V1 122.88(18) . 2_656
O7 V5 V1 48.56(16) . 2_656
V3 V5 V1 59.96(6) 2_656 2_656
O3 V5 V4 134.5(3) . .
O6 V5 V4 85.0(2) . .
O1 V5 V4 32.1(2) . .
O9 V5 V4 125.8(2) 2_656 .
O5 V5 V4 85.04(18) . .
O7 V5 V4 49.41(17) . .
V3 V5 V4 91.47(7) 2_656 .
V1 V5 V4 59.68(6) 2_656 .
O12 Cu1 N2 163.2(4) . .
O12 Cu1 N1 94.2(3) . .
N2 Cu1 N1 83.5(4) . .
O12 Cu1 O13 87.9(3) . .
N2 Cu1 O13 93.6(3) . .
N1 Cu1 O13 176.1(4) . .
O12 Cu1 O19 101.0(3) . .
N2 Cu1 O19 95.9(3) . .
N1 Cu1 O19 95.5(3) . .
O13 Cu1 O19 87.3(3) . .
V4 O1 V5 115.0(4) . .
V1 O2 V4 116.7(4) 2_656 .
V3 O4 V4 112.2(3) . .
V3 O5 V2 105.7(3) . 2_656
V3 O5 V5 106.0(3) . .
V2 O5 V5 98.5(3) 2_656 .
V5 O6 V1 114.9(4) . 2_656
V3 O7 V3 102.4(3) 2_656 .
V3 O7 V2 98.8(3) 2_656 .
V3 O7 V2 91.3(2) . .
V3 O7 V5 90.4(2) 2_656 .
V3 O7 V5 97.6(2) . .
V2 O7 V5 165.6(3) . .
V3 O7 V1 88.7(2) 2_656 2_656
V3 O7 V1 168.6(3) . 2_656
V2 O7 V1 84.5(2) . 2_656
V5 O7 V1 84.5(2) . 2_656
V3 O7 V4 169.5(3) 2_656 .
V3 O7 V4 87.1(2) . .
V2 O7 V4 85.2(2) . .
V5 O7 V4 84.0(2) . .
V1 O7 V4 82.0(2) 2_656 .
V3 O9 V5 106.3(3) . 2_656
V3 O9 V2 105.4(3) . .
V5 O9 V2 106.7(3) 2_656 .
V2 O10 V4 115.3(4) . .
V2 O11 V1 113.3(3) 2_656 .
V3 O16 V1 110.9(3) . .
C3 N1 C2 117.4(9) . .
C3 N1 Cu1 131.5(8) . .
C2 N1 Cu1 111.0(7) . .
C6 N2 C1 116.5(11) . .
C6 N2 Cu1 130.2(8) . .
C1 N2 Cu1 113.3(8) . .
N2 C1 C9 125.0(11) . .
N2 C1 C2 115.1(11) . .
C9 C1 C2 119.9(10) . .
N1 C2 C4 122.5(10) . .
N1 C2 C1 117.0(9) . .
C4 C2 C1 120.5(10) . .
N1 C3 C7 123.5(12) . .
C2 C4 C5 119.2(11) . .
C2 C4 C8 116.5(11) . .
C5 C4 C8 124.3(10) . .
C7 C5 C4 118.6(11) . .
N2 C6 C10 123.7(12) . .
C5 C7 C3 118.7(12) . .
C11 C8 C4 124.8(11) . .
C1 C9 C12 115.5(11) . .
C1 C9 C11 119.6(12) . .
C12 C9 C11 124.8(12) . .
C12 C10 C6 118.3(12) . .
C8 C11 C9 118.7(12) . .
C10 C12 C9 121.0(12) . .

loop_
_geom_bond_atom_site_label_1
_geom_bond_atom_site_label_2
_geom_bond_distance
_geom_bond_site_symmetry_2
V1 O14 1.580(7) .
V1 O2 1.798(8) 2_656
V1 O11 1.858(7) .
V1 O6 1.940(7) 2_656
V1 O16 2.071(8) .
V1 O7 2.336(6) 2_656
V1 V2 3.081(3) 2_656
V1 V4 3.092(2) 2_656
V1 V3 3.099(3) .
V1 V5 3.102(3) 2_656
V2 O15 1.589(7) .
V2 O10 1.759(7) .
V2 O11 1.829(7) 2_656
V2 O9 2.021(7) .
V2 O5 2.109(7) 2_656
V2 O7 2.244(6) .
V2 V1 3.081(3) 2_656
V3 O4 1.678(7) .
V3 O16 1.683(7) .
V3 O9 1.902(7) .
V3 O5 2.021(6) .
V3 O7 2.091(7) 2_656
V3 O7 2.118(6) .
V3 V5 3.100(2) 2_656
V3 V4 3.103(3) .
V4 O8 1.571(8) .
V4 O1 1.824(7) .
V4 O2 1.835(7) .
V4 O10 1.943(7) .
V4 O4 2.051(7) .
V4 O7 2.377(7) .
V4 V1 3.092(2) 2_656
V4 V5 3.113(2) .
V5 O3 1.589(7) .
V5 O6 1.738(6) .
V5 O1 1.867(7) .
V5 O9 1.972(7) 2_656
V5 O5 2.119(6) .
V5 O7 2.275(6) .
V5 V3 3.100(2) 2_656
V5 V1 3.102(3) 2_656
Cu1 O12 1.967(7) .
Cu1 N2 1.981(9) .
Cu1 N1 2.013(8) .
Cu1 O13 2.015(7) .
Cu1 O19 2.128(8) .
O2 V1 1.798(8) 2_656
O5 V2 2.109(7) 2_656
O6 V1 1.940(7) 2_656
O7 V3 2.091(7) 2_656
O7 V1 2.336(6) 2_656
O9 V5 1.972(7) 2_656
O11 V2 1.829(7) 2_656
N1 C3 1.316(14) .
N1 C2 1.380(13) .
N2 C6 1.316(14) .
N2 C1 1.376(13) .
C1 C9 1.382(16) .
C1 C2 1.449(16) .
C2 C4 1.391(14) .
C3 C7 1.420(16) .
C4 C5 1.396(17) .
C4 C8 1.439(16) .
C5 C7 1.383(18) .
C6 C10 1.397(17) .
C8 C11 1.325(18) .
C9 C12 1.402(17) .
C9 C11 1.448(17) .
C10 C12 1.371(18) .
